data_7115117
loop_
_publ_author_name
'Mukhopadhyay, Pritam'
'Bharadwaj, Parimal K.'
'Savitha, G.'
'Krishnan, Anu'
'Das, Puspendu K.'

_publ_section_title
;
 The first D--\p--A octupolar cryptand molecule to exhibit bulk
 non-linearity
;
_journal_issue 18
_journal_name_full 'Chemical Communications'
_journal_page_first 1815
_journal_paper_doi 10.1039/b004679p
_journal_year 2000
_chemical_formula_sum 'C56 H56 N12 O15'
_chemical_formula_weight 1137.133
_chemical_name_systematic
;
 ?
;
_space_group_IT_number 143
_symmetry_space_group_name_Hall 'P 3'
_symmetry_space_group_name_H-M 'P 3'
_atom_sites_solution_hydrogens geom
_atom_sites_solution_primary direct
_atom_sites_solution_secondary difmap
_audit_creation_date 2000-05-12T05:26:53-00:00
_audit_creation_method 'WinGX routine CIF_UPDATE'
_cell_angle_alpha 90.00
_cell_angle_beta 90.00
_cell_angle_gamma 120.00
_cell_formula_units_Z 3
_cell_length_a 16.63(5)
_cell_length_b 16.62(9)
_cell_length_c 16.01(3)
_cell_measurement_temperature 293(2)
_cell_volume 3832(2)
_computing_structure_refinement 'SHELXL-97 (Sheldrick, 1997)'
_diffrn_ambient_temperature 293(2)
_diffrn_measured_fraction_theta_full 0.999
_diffrn_measured_fraction_theta_max 0.999
_diffrn_radiation_monochromator graphite
_diffrn_radiation_type MoK\a
_diffrn_radiation_wavelength 0.71073
_diffrn_reflns_av_R_equivalents 0
_diffrn_reflns_av_sigmaI/netI 0.0699
_diffrn_reflns_limit_h_max 15
_diffrn_reflns_limit_h_min 0
_diffrn_reflns_limit_k_max 15
_diffrn_reflns_limit_k_min 0
_diffrn_reflns_limit_l_max 17
_diffrn_reflns_limit_l_min -17
_diffrn_reflns_number 3753
_diffrn_reflns_theta_full 22.47
_diffrn_reflns_theta_max 22.47
_diffrn_reflns_theta_min 1.27
_exptl_absorpt_coefficient_mu 0.108
_exptl_absorpt_correction_T_max 0.9788
_exptl_absorpt_correction_T_min 0.9788
_exptl_crystal_density_diffrn 1.433
_exptl_crystal_density_method 1.45(2)
_exptl_crystal_F_000 1727
_exptl_crystal_size_max 0.2
_exptl_crystal_size_mid 0.2
_exptl_crystal_size_min 0.2
_refine_diff_density_max 0.29
_refine_diff_density_min -0.332
_refine_diff_density_rms 0.057
_refine_ls_abs_structure_details 'Flack H D (1983), Acta Cryst. A39, 876-881'
_refine_ls_abs_structure_Flack 1(2)
_refine_ls_extinction_coef 0.0038(7)
_refine_ls_extinction_expression Fc^*^=kFc[1+0.001xFc^2^\l^3^/sin(2\q)]^-1/4^
_refine_ls_extinction_method SHELXL
_refine_ls_goodness_of_fit_ref 1.289
_refine_ls_hydrogen_treatment mixed
_refine_ls_matrix_type full
_refine_ls_number_parameters 713
_refine_ls_number_reflns 3753
_refine_ls_number_restraints 1
_refine_ls_restrained_S_all 1.288
_refine_ls_R_factor_all 0.1122
_refine_ls_R_factor_gt 0.0457
_refine_ls_shift/su_max 0.226
_refine_ls_shift/su_mean 0.034
_refine_ls_structure_factor_coef Fsqd
_refine_ls_weighting_scheme calc
_refine_ls_wR_factor_gt 0.1027
_refine_ls_wR_factor_ref 0.1459
_reflns_number_gt 2229
_reflns_number_total 3753
_reflns_threshold_expression >2sigma(I)
_cod_data_source_file b004679p.txt
_cod_data_source_block pm1
_cod_original_cell_volume 3829(9)
_cod_database_code 7115117

loop_
_symmetry_equiv_pos_as_xyz
'x, y, z'
'-y, x-y, z'
'-x+y, -x, z'

loop_
_atom_site_label
_atom_site_type_symbol
_atom_site_fract_x
_atom_site_fract_y
_atom_site_fract_z
_atom_site_U_iso_or_equiv
_atom_site_adp_type
_atom_site_occupancy
_atom_site_symmetry_multiplicity
_atom_site_calc_flag
_atom_site_refinement_flags
N1C N 1.3333 0.6667 1.0490(8) 0.042(3) Uani 1 3 d S
N5A N 2 1 2.1515(9) 0.055(4) Uani 1 3 d S
N1A N 2 1 1.8619(8) 0.041(3) Uani 1 3 d S
N5C N 1.3333 0.6667 1.4485(9) 0.053(4) Uani 1 3 d S
C1C C 1.3558(15) 0.6017(10) 1.0152(8) 0.150(8) Uani 1 1 d .
H1C1 H 1.422 0.6353 1.0042 0.18 Uiso 1 1 calc R
H1C2 H 1.3251 0.5829 0.9614 0.18 Uiso 1 1 calc R
C17C C 1.2419(7) 0.5932(7) 1.4757(7) 0.068(3) Uani 1 1 d .
H07A H 1.1952 0.6037 1.4499 0.082 Uiso 1 1 calc R
H07B H 1.2375 0.5984 1.5357 0.082 Uiso 1 1 calc R
C17A C 2.0224(7) 0.9302(7) 2.1826(6) 0.058(3) Uani 1 1 d .
H03A H 1.9662 0.8698 2.1837 0.07 Uiso 1 1 calc R
H03B H 2.0457 0.9459 2.2393 0.07 Uiso 1 1 calc R
O2B O 1.8525(7) 0.8400(6) 1.4634(6) 0.104(3) Uani 1 1 d .
C1A C 1.9766(6) 0.9054(6) 1.8412(6) 0.046(2) Uani 1 1 d .
H04A H 2.0329 0.9015 1.839 0.055 Uiso 1 1 calc R
H04B H 1.9474 0.8888 1.7865 0.055 Uiso 1 1 calc R
O3B O 2.1101(5) 0.9426(6) 1.6545(5) 0.087(3) Uani 1 1 d .
C16A C 2.0941(7) 0.9248(8) 2.1286(6) 0.058(3) Uani 1 1 d .
H16A H 2.1355 0.9849 2.1039 0.07 Uiso 1 1 calc R
H16B H 2.1309 0.9063 2.162 0.07 Uiso 1 1 calc R
C2C C 1.3362(7) 0.5186(7) 1.0584(6) 0.053(3) Uani 1 1 d .
H06A H 1.3611 0.4869 1.0257 0.064 Uiso 1 1 calc R
H06B H 1.2693 0.4783 1.0602 0.064 Uiso 1 1 calc R
C2A C 1.9114(6) 0.8381(6) 1.9058(6) 0.047(2) Uani 1 1 d .
H04C H 1.9385 0.8603 1.9606 0.056 Uiso 1 1 calc R
H04D H 1.8537 0.8394 1.9038 0.056 Uiso 1 1 calc R
C9C C 1.3077(6) 0.5144(6) 1.2137(6) 0.051(3) Uani 1 1 d .
H07C H 1.2535 0.5142 1.1912 0.062 Uiso 1 1 calc R
H07D H 1.338 0.5665 1.2519 0.062 Uiso 1 1 calc R
C16C C 1.2198(7) 0.4970(7) 1.4561(7) 0.064(3) Uani 1 1 d .
H05C H 1.2601 0.4817 1.4877 0.077 Uiso 1 1 calc R
H05D H 1.156 0.4534 1.4712 0.077 Uiso 1 1 calc R
N3B N 1.8138(8) 0.7717(7) 1.5079(7) 0.073(3) Uani 1 1 d .
N2C N 1.3720(5) 0.5287(5) 1.1445(5) 0.044(2) Uani 1 1 d .
O5C O 1.2329(4) 0.4907(5) 1.3683(4) 0.0562(18) Uani 1 1 d .
O1B O 1.7318(6) 0.7316(5) 1.5256(6) 0.090(3) Uani 1 1 d .
O5A O 2.0452(4) 0.8573(4) 2.0646(4) 0.0571(18) Uani 1 1 d .
C8C C 1.5006(6) 0.5923(6) 1.2416(6) 0.044(2) Uani 1 1 d .
H8C H 1.4607 0.5878 1.2844 0.053 Uiso 1 1 calc R
O4C O 1.7801(5) 0.7193(6) 1.2822(6) 0.093(3) Uani 1 1 d .
C7C C 1.5934(8) 0.6343(6) 1.2573(6) 0.050(3) Uani 1 1 d .
H7C H 1.6162 0.6596 1.3097 0.06 Uiso 1 1 calc R
C5B C 1.9544(7) 0.8094(7) 1.5785(6) 0.055(3) Uani 1 1 d .
H057 H 1.972 0.8712 1.5687 0.066 Uiso 1 1 calc R
C3C C 1.4628(6) 0.5553(6) 1.1621(6) 0.040(2) Uani 1 1 d .
N4B N 2.0967(7) 0.8633(8) 1.6581(6) 0.072(3) Uani 1 1 d .
N4C N 1.7531(6) 0.6851(6) 1.2139(8) 0.066(3) Uani 1 1 d .
C6C C 1.6537(7) 0.6393(6) 1.1955(7) 0.050(3) Uani 1 1 d .
C14A C 2.1928(7) 0.8922(7) 2.0002(7) 0.056(3) Uani 1 1 d .
H061 H 2.2271 0.937 2.0403 0.067 Uiso 1 1 calc R
O3C O 1.8042(6) 0.6901(6) 1.1574(6) 0.101(3) Uani 1 1 d .
C4C C 1.5261(6) 0.5528(6) 1.1045(6) 0.038(2) Uani 1 1 d .
C5C C 1.6204(6) 0.5970(6) 1.1195(6) 0.044(2) Uani 1 1 d .
H5C H 1.6609 0.5982 1.0789 0.053 Uiso 1 1 calc R
C15A C 2.0954(6) 0.8422(6) 2.0041(6) 0.047(3) Uani 1 1 d .
O2C O 1.5331(6) 0.5225(6) 0.9644(5) 0.098(3) Uani 1 1 d .
C8A C 1.7675(7) 0.7077(7) 1.7983(6) 0.055(3) Uani 1 1 d .
H079 H 1.7997 0.77 1.7826 0.066 Uiso 1 1 calc R
C4B C 1.8719(7) 0.7381(7) 1.5457(6) 0.049(2) Uani 1 1 d .
C13A C 2.2376(8) 0.8740(9) 1.9355(8) 0.067(3) Uani 1 1 d .
H062 H 2.302 0.9089 1.9318 0.081 Uiso 1 1 calc R
O4B O 2.1510(7) 0.8424(6) 1.6871(6) 0.117(4) Uani 1 1 d .
C6B C 2.0088(7) 0.7874(7) 1.6252(6) 0.056(3) Uani 1 1 d .
N3C N 1.4957(6) 0.4928(6) 1.0297(6) 0.054(2) Uani 1 1 d .
N2A N 1.8887(5) 0.7399(5) 1.8976(5) 0.046(2) Uani 1 1 d .
C15C C 1.2359(6) 0.4155(7) 1.3398(7) 0.047(2) Uani 1 1 d .
C10C C 1.2764(6) 0.4259(6) 1.2620(7) 0.050(3) Uani 1 1 d .
C7A C 1.6851(7) 0.6502(8) 1.7604(6) 0.059(3) Uani 1 1 d .
H078 H 1.6607 0.6738 1.7215 0.071 Uiso 1 1 calc R
C10A C 2.0467(6) 0.7725(6) 1.9464(6) 0.043(2) Uani 1 1 d .
C3A C 1.8064(6) 0.6773(6) 1.8603(6) 0.045(2) Uani 1 1 d .
C12A C 2.1905(8) 0.8078(9) 1.8786(7) 0.067(3) Uani 1 1 d .
H075 H 2.2217 0.795 1.8371 0.081 Uiso 1 1 calc R
O4A O 1.5070(7) 0.5353(8) 1.7095(7) 0.126(4) Uani 1 1 d .
C9A C 1.9420(6) 0.7127(6) 1.9515(6) 0.044(2) Uani 1 1 d .
H03C H 1.9251 0.6493 1.9379 0.053 Uiso 1 1 calc R
H03D H 1.9235 0.713 2.0089 0.053 Uiso 1 1 calc R
O1C O 1.4348(5) 0.4125(5) 1.0419(5) 0.068(2) Uani 1 1 d .
C11A C 2.0945(7) 0.7586(7) 1.8827(7) 0.062(3) Uani 1 1 d .
H071 H 2.0612 0.715 1.8414 0.074 Uiso 1 1 calc R
C11B C 1.5775(7) 0.5334(6) 1.5105(6) 0.051(3) Uani 1 1 d .
H065 H 1.6113 0.5739 1.5536 0.061 Uiso 1 1 calc R
C3B C 1.8436(6) 0.6428(6) 1.5571(5) 0.042(2) Uani 1 1 d .
C12B C 1.4832(8) 0.4864(7) 1.5145(7) 0.064(3) Uani 1 1 d .
H064 H 1.4535 0.4957 1.5597 0.077 Uiso 1 1 calc R
C14C C 1.2002(7) 0.3324(7) 1.3829(7) 0.060(3) Uani 1 1 d .
H14C H 1.1699 0.3248 1.4336 0.072 Uiso 1 1 calc R
C11C C 1.2864(6) 0.3531(6) 1.2306(7) 0.052(3) Uani 1 1 d .
H11C H 1.314 0.3592 1.1787 0.063 Uiso 1 1 calc R
C7B C 1.9822(7) 0.6963(7) 1.6438(6) 0.056(3) Uani 1 1 d .
H048 H 2.0194 0.6822 1.677 0.067 Uiso 1 1 calc R
C9B C 1.7296(7) 0.5744(7) 1.4406(6) 0.054(3) Uani 1 1 d .
H04E H 1.7495 0.5471 1.3975 0.064 Uiso 1 1 calc R
H04F H 1.7523 0.6388 1.426 0.064 Uiso 1 1 calc R
C6A C 1.6384(7) 0.5581(8) 1.7794(7) 0.058(3) Uani 1 1 d .
C10B C 1.6244(6) 0.5228(6) 1.4446(6) 0.047(2) Uani 1 1 d .
N4A N 1.5463(8) 0.4983(9) 1.7441(7) 0.090(3) Uani 1 1 d .
C13B C 1.4322(7) 0.4263(7) 1.4533(7) 0.060(3) Uani 1 1 d .
H080 H 1.3678 0.3926 1.4574 0.072 Uiso 1 1 calc R
C4A C 1.7544(6) 0.5807(6) 1.8762(5) 0.041(2) Uani 1 1 d .
C8B C 1.9017(7) 0.6286(7) 1.6128(6) 0.054(3) Uani 1 1 d .
H054 H 1.8825 0.5679 1.629 0.065 Uiso 1 1 calc R
N2B N 1.7690(5) 0.5696(5) 1.5211(5) 0.049(2) Uani 1 1 d .
C15B C 1.5718(7) 0.4633(7) 1.3807(6) 0.051(3) Uani 1 1 d .
C14B C 1.4746(7) 0.4153(7) 1.3867(7) 0.058(3) Uani 1 1 d .
H066 H 1.4391 0.3753 1.3439 0.07 Uiso 1 1 calc R
O2A O 1.7732(5) 0.5643(5) 2.0171(5) 0.073(2) Uani 1 1 d .
C5A C 1.6717(7) 0.5212(7) 1.8349(7) 0.059(3) Uani 1 1 d .
H5A H 1.6403 0.4577 1.8454 0.071 Uiso 1 1 calc R
O5B O 1.6186(4) 0.4538(4) 1.3142(4) 0.0527(18) Uani 1 1 d .
C13C C 1.2098(8) 0.2611(7) 1.3501(8) 0.069(3) Uani 1 1 d .
H13C H 1.1848 0.205 1.3787 0.083 Uiso 1 1 calc R
C12C C 1.2551(7) 0.2710(7) 1.2765(8) 0.066(3) Uani 1 1 d .
H12C H 1.2652 0.224 1.2571 0.079 Uiso 1 1 calc R
N3A N 1.7723(5) 0.5337(6) 1.9475(6) 0.057(2) Uani 1 1 d .
C16B C 1.5654(7) 0.3957(7) 1.2462(6) 0.061(3) Uani 1 1 d .
H05E H 1.5277 0.419 1.2216 0.073 Uiso 1 1 calc R
H05F H 1.5246 0.3329 1.2659 0.073 Uiso 1 1 calc R
O3A O 1.5110(7) 0.4147(8) 1.7575(6) 0.112(3) Uani 1 1 d .
C17B C 1.6317(7) 0.3961(7) 1.1827(6) 0.058(3) Uani 1 1 d .
H07E H 1.6005 0.3769 1.129 0.07 Uiso 1 1 calc R
H07F H 1.6837 0.4588 1.1767 0.07 Uiso 1 1 calc R
C2B C 1.7486(6) 0.4730(6) 1.5386(6) 0.048(3) Uani 1 1 d .
H03E H 1.8065 0.4723 1.5367 0.057 Uiso 1 1 calc R
H03F H 1.7092 0.4329 1.4941 0.057 Uiso 1 1 calc R
C1B C 1.7021(6) 0.4327(6) 1.6206(6) 0.053(3) Uani 1 1 d .
H03G H 1.7464 0.4629 1.6656 0.063 Uiso 1 1 calc R
H03H H 1.6513 0.4447 1.6286 0.063 Uiso 1 1 calc R
O1A O 1.7792(6) 0.4658(6) 1.9338(6) 0.099(3) Uani 1 1 d .
N5B N 1.6667 0.3333 1.2065(9) 0.057(4) Uani 1 3 d S
N1B N 1.6667 0.3333 1.6242(10) 0.065(5) Uani 1 3 d S
C1PY C 2.326(4) 0.745(2) 1.7241(14) 0.158(8) Uani 1 1 d .
C2PY C 2.249(2) 0.659(4) 1.7248(14) 0.167(9) Uani 1 1 d .

loop_
_atom_site_aniso_label
_atom_site_aniso_U_11
_atom_site_aniso_U_22
_atom_site_aniso_U_33
_atom_site_aniso_U_23
_atom_site_aniso_U_13
_atom_site_aniso_U_12
N1C 0.033(5) 0.033(5) 0.061(9) 0 0 0.016(2)
N5A 0.046(5) 0.046(5) 0.072(10) 0 0 0.023(3)
N1A 0.030(5) 0.030(5) 0.062(9) 0 0 0.015(2)
N5C 0.043(5) 0.043(5) 0.072(10) 0 0 0.022(3)
C1C 0.32(3) 0.090(11) 0.089(10) -0.024(9) -0.062(13) 0.139(15)
C17C 0.062(7) 0.071(8) 0.070(7) 0.006(6) 0.013(6) 0.032(6)
C17A 0.043(6) 0.060(7) 0.065(7) 0.007(6) -0.003(5) 0.022(6)
O2B 0.109(7) 0.072(6) 0.127(8) 0.021(6) -0.041(6) 0.042(6)
C1A 0.034(5) 0.032(5) 0.064(6) -0.002(5) -0.004(5) 0.011(5)
O3B 0.080(6) 0.045(5) 0.104(7) -0.008(4) -0.002(5) 0.008(5)
C16A 0.048(6) 0.063(7) 0.060(7) -0.007(6) -0.013(6) 0.024(6)
C2C 0.046(6) 0.047(6) 0.074(8) -0.017(6) -0.017(5) 0.029(5)
C2A 0.042(6) 0.041(6) 0.060(6) -0.008(5) 0.001(5) 0.024(5)
C9C 0.041(6) 0.045(6) 0.073(7) 0.009(5) 0.007(5) 0.025(5)
C16C 0.053(7) 0.055(7) 0.082(9) 0.007(6) 0.000(6) 0.025(6)
N3B 0.081(8) 0.050(6) 0.090(8) -0.007(6) -0.026(7) 0.034(6)
N2C 0.040(5) 0.041(5) 0.056(5) 0.004(4) 0.000(4) 0.023(4)
O5C 0.059(5) 0.052(4) 0.062(5) 0.007(4) 0.008(4) 0.030(4)
O1B 0.058(5) 0.056(5) 0.164(8) -0.005(5) -0.022(6) 0.035(5)
O5A 0.033(4) 0.054(4) 0.081(5) -0.016(4) -0.011(4) 0.020(3)
C8C 0.048(7) 0.034(5) 0.051(6) 0.000(5) 0.002(5) 0.022(5)
O4C 0.056(5) 0.096(6) 0.097(7) -0.003(6) -0.035(5) 0.016(5)
C7C 0.068(8) 0.035(6) 0.061(7) -0.009(5) -0.015(6) 0.035(6)
C5B 0.065(7) 0.032(6) 0.062(7) -0.005(5) -0.004(6) 0.018(6)
C3C 0.037(6) 0.025(5) 0.064(6) 0.003(5) 0.003(5) 0.020(4)
N4B 0.058(7) 0.070(8) 0.068(6) 0.002(6) -0.016(5) 0.015(6)
N4C 0.041(6) 0.051(6) 0.092(8) -0.002(6) -0.016(6) 0.012(5)
C6C 0.041(6) 0.035(6) 0.079(8) 0.002(5) -0.004(6) 0.022(5)
C14A 0.041(7) 0.041(6) 0.087(8) 0.005(6) -0.021(6) 0.022(5)
O3C 0.046(5) 0.104(7) 0.125(8) -0.021(6) 0.004(5) 0.017(5)
C4C 0.030(6) 0.034(5) 0.057(6) 0.004(5) 0.007(5) 0.020(4)
C5C 0.043(6) 0.035(5) 0.059(7) 0.001(5) 0.008(5) 0.023(5)
C15A 0.034(6) 0.044(6) 0.072(7) 0.004(5) -0.009(5) 0.027(5)
O2C 0.122(7) 0.075(6) 0.064(5) -0.009(5) 0.032(6) 0.024(6)
C8A 0.055(7) 0.044(6) 0.063(7) -0.001(5) -0.011(6) 0.023(6)
C4B 0.049(6) 0.050(7) 0.055(6) -0.003(5) -0.011(5) 0.030(6)
C13A 0.043(7) 0.087(9) 0.081(8) 0.026(7) 0.016(7) 0.039(7)
O4B 0.073(6) 0.085(6) 0.149(8) 0.017(6) -0.057(6) 0.007(5)
C6B 0.054(7) 0.044(7) 0.053(6) 0.000(5) -0.007(6) 0.014(6)
N3C 0.055(6) 0.044(6) 0.066(6) -0.008(5) 0.003(5) 0.027(5)
N2A 0.041(5) 0.035(5) 0.066(5) 0.003(4) -0.010(4) 0.022(4)
C15C 0.032(5) 0.041(6) 0.063(7) -0.002(6) -0.009(5) 0.014(5)
C10C 0.035(6) 0.033(6) 0.080(8) 0.001(6) -0.011(5) 0.015(5)
C7A 0.054(7) 0.065(8) 0.056(7) -0.005(6) -0.011(6) 0.028(7)
C10A 0.040(6) 0.038(6) 0.052(6) 0.010(5) 0.001(5) 0.022(5)
C3A 0.031(5) 0.030(6) 0.070(7) -0.004(5) -0.001(5) 0.011(5)
C12A 0.067(9) 0.088(9) 0.050(7) 0.007(7) 0.014(6) 0.041(7)
O4A 0.090(7) 0.134(9) 0.139(9) -0.014(7) -0.062(7) 0.045(7)
C9A 0.045(6) 0.037(5) 0.054(6) -0.003(5) 0.000(5) 0.022(5)
O1C 0.054(5) 0.045(5) 0.102(6) -0.016(4) -0.007(4) 0.022(4)
C11A 0.057(8) 0.065(8) 0.065(7) -0.002(6) 0.001(6) 0.031(7)
C11B 0.057(7) 0.044(6) 0.058(7) -0.004(5) -0.011(6) 0.030(6)
C3B 0.040(6) 0.037(6) 0.047(6) 0.001(5) 0.002(5) 0.018(5)
C12B 0.057(8) 0.070(8) 0.082(9) -0.010(7) -0.012(7) 0.044(7)
C14C 0.051(7) 0.045(7) 0.072(7) 0.006(6) -0.002(6) 0.015(6)
C11C 0.029(6) 0.032(6) 0.083(8) 0.007(6) -0.006(5) 0.006(5)
C7B 0.049(7) 0.054(7) 0.054(7) 0.008(5) -0.007(5) 0.018(6)
C9B 0.053(7) 0.045(6) 0.050(6) 0.000(5) -0.012(5) 0.014(5)
C6A 0.038(6) 0.063(8) 0.059(7) -0.011(6) -0.011(5) 0.015(6)
C10B 0.048(6) 0.040(6) 0.054(6) -0.010(5) -0.015(5) 0.024(5)
N4A 0.066(8) 0.075(8) 0.100(9) -0.029(7) -0.010(7) 0.013(7)
C13B 0.046(7) 0.067(8) 0.072(8) -0.001(7) 0.000(7) 0.031(6)
C4A 0.045(6) 0.049(6) 0.040(5) 0.001(5) 0.001(5) 0.031(5)
C8B 0.043(6) 0.045(6) 0.062(7) 0.007(5) -0.009(6) 0.013(5)
N2B 0.043(5) 0.035(5) 0.064(6) 0.000(4) -0.012(4) 0.017(4)
C15B 0.046(7) 0.058(7) 0.054(7) 0.004(6) 0.001(5) 0.030(6)
C14B 0.040(7) 0.061(7) 0.073(8) 0.008(6) -0.011(6) 0.025(6)
O2A 0.061(5) 0.092(6) 0.068(5) 0.019(5) 0.016(4) 0.040(4)
C5A 0.053(7) 0.038(6) 0.067(8) -0.025(6) 0.004(6) 0.009(6)
O5B 0.050(4) 0.047(4) 0.055(4) -0.015(3) -0.017(4) 0.020(3)
C13C 0.072(8) 0.035(7) 0.079(9) 0.009(6) -0.027(7) 0.010(6)
C12C 0.059(7) 0.029(6) 0.102(10) -0.006(6) -0.015(7) 0.016(5)
N3A 0.044(5) 0.050(6) 0.072(7) -0.008(5) 0.003(5) 0.020(5)
C16B 0.054(7) 0.051(7) 0.084(8) 0.000(6) -0.005(6) 0.030(6)
O3A 0.087(7) 0.092(7) 0.112(7) -0.043(6) -0.034(6) 0.011(6)
C17B 0.060(7) 0.058(7) 0.065(7) 0.001(6) -0.009(6) 0.036(6)
C2B 0.037(6) 0.040(6) 0.069(7) -0.006(5) -0.011(5) 0.021(5)
C1B 0.037(6) 0.042(6) 0.076(8) 0.003(5) 0.004(5) 0.018(5)
O1A 0.113(7) 0.048(5) 0.146(8) -0.009(5) -0.013(6) 0.048(5)
N5B 0.057(6) 0.057(6) 0.057(9) 0 0 0.028(3)
N1B 0.030(5) 0.030(5) 0.133(14) 0 0 0.015(3)
C1PY 0.18(2) 0.15(3) 0.158(19) -0.033(16) 0.00(2) 0.10(3)
C2PY 0.17(3) 0.17(3) 0.143(18) 0.01(2) 0.030(17) 0.07(3)

loop_
_atom_type_symbol
_atom_type_description
_atom_type_scat_dispersion_real
_atom_type_scat_dispersion_imag
_atom_type_scat_source
C C 0.0033 0.0016 'International Tables Vol C Tables 4.2.6.8 and 6.1.1.4'
H H 0 0 'International Tables Vol C Tables 4.2.6.8 and 6.1.1.4'
N N 0.0061 0.0033 'International Tables Vol C Tables 4.2.6.8 and 6.1.1.4'
O O 0.0106 0.006 'International Tables Vol C Tables 4.2.6.8 and 6.1.1.4'

loop_
_geom_angle_atom_site_label_1
_geom_angle_atom_site_label_2
_geom_angle_atom_site_label_3
_geom_angle
_geom_angle_site_symmetry_1
_geom_angle_site_symmetry_3
C1C N1C C1C 106.3(8) 2_755 3_775
C1C N1C C1C 106.3(8) 2_755 .
C1C N1C C1C 106.4(8) 3_775 .
C17A N5A C17A 109.2(7) 2_855 .
C17A N5A C17A 109.1(7) 2_855 3_885
C17A N5A C17A 109.2(7) . 3_885
C1A N1A C1A 114.9(5) . 2_855
C1A N1A C1A 115.0(5) . 3_885
C1A N1A C1A 115.0(5) 2_855 3_885
C17C N5C C17C 111.4(7) 3_775 .
C17C N5C C17C 111.6(7) 3_775 2_755
C17C N5C C17C 111.6(7) . 2_755
N1C C1C C2C 122.2(13) . .
N1C C1C H1C1 106.8 . .
C2C C1C H1C1 106.8 . .
N1C C1C H1C2 106.7 . .
C2C C1C H1C2 106.7 . .
H1C1 C1C H1C2 106.6 . .
N5C C17C C16C 115.5(9) . .
N5C C17C H07A 108.4 . .
C16C C17C H07A 108.4 . .
N5C C17C H07B 108.4 . .
C16C C17C H07B 108.4 . .
H07A C17C H07B 107.5 . .
N5A C17A C16A 111.9(9) . .
N5A C17A H03A 109.2 . .
C16A C17A H03A 109.2 . .
N5A C17A H03B 109.3 . .
C16A C17A H03B 109.2 . .
H03A C17A H03B 107.9 . .
N1A C1A C2A 110.3(8) . .
N1A C1A H04A 109.6 . .
C2A C1A H04A 109.6 . .
N1A C1A H04B 109.6 . .
C2A C1A H04B 109.6 . .
H04A C1A H04B 108.1 . .
O5A C16A C17A 107.4(8) . .
O5A C16A H16A 110.2 . .
C17A C16A H16A 110.2 . .
O5A C16A H16B 110.2 . .
C17A C16A H16B 110.2 . .
H16A C16A H16B 108.5 . .
C1C C2C N2C 117.2(9) . .
C1C C2C H06A 107.9 . .
N2C C2C H06A 108 . .
C1C C2C H06B 108.1 . .
N2C C2C H06B 108 . .
H06A C2C H06B 107.3 . .
N2A C2A C1A 116.5(7) . .
N2A C2A H04C 108.2 . .
C1A C2A H04C 108.2 . .
N2A C2A H04D 108.2 . .
C1A C2A H04D 108.2 . .
H04C C2A H04D 107.3 . .
N2C C9C C10C 114.4(8) . .
N2C C9C H07C 108.7 . .
C10C C9C H07C 108.7 . .
N2C C9C H07D 108.7 . .
C10C C9C H07D 108.7 . .
H07C C9C H07D 107.6 . .
O5C C16C C17C 108.7(9) . .
O5C C16C H05C 109.9 . .
C17C C16C H05C 109.9 . .
O5C C16C H05D 109.9 . .
C17C C16C H05D 110 . .
H05C C16C H05D 108.3 . .
O2B N3B O1B 124.9(11) . .
O2B N3B C4B 117.1(11) . .
O1B N3B C4B 117.9(10) . .
C3C N2C C2C 122.9(8) . .
C3C N2C C9C 119.4(8) . .
C2C N2C C9C 117.7(8) . .
C15C O5C C16C 118.3(8) . .
C15A O5A C16A 119.0(7) . .
C7C C8C C3C 122.0(9) . .
C7C C8C H8C 119 . .
C3C C8C H8C 119 . .
C8C C7C C6C 120.2(10) . .
C8C C7C H7C 119.9 . .
C6C C7C H7C 119.9 . .
C6B C5B C4B 119.0(9) . .
C6B C5B H057 120.5 . .
C4B C5B H057 120.5 . .
N2C C3C C8C 120.0(8) . .
N2C C3C C4C 124.8(9) . .
C8C C3C C4C 115.1(8) . .
O4B N4B O3B 124.6(10) . .
O4B N4B C6B 117.0(11) . .
O3B N4B C6B 118.4(11) . .
O4C N4C O3C 123.9(10) . .
O4C N4C C6C 118.8(11) . .
O3C N4C C6C 117.2(11) . .
C5C C6C C7C 120.6(9) . .
C5C C6C N4C 120.2(10) . .
C7C C6C N4C 119.1(11) . .
C13A C14A C15A 119.3(10) . .
C13A C14A H061 120.4 . .
C15A C14A H061 120.3 . .
C5C C4C C3C 122.3(9) . .
C5C C4C N3C 114.4(8) . .
C3C C4C N3C 122.8(8) . .
C6C C5C C4C 119.0(9) . .
C6C C5C H5C 120.5 . .
C4C C5C H5C 120.5 . .
O5A C15A C10A 117.8(8) . .
O5A C15A C14A 123.2(9) . .
C10A C15A C14A 118.9(10) . .
C7A C8A C3A 122.9(10) . .
C7A C8A H079 118.6 . .
C3A C8A H079 118.5 . .
C5B C4B C3B 122.4(9) . .
C5B C4B N3B 112.8(9) . .
C3B C4B N3B 124.3(9) . .
C12A C13A C14A 121.8(10) . .
C12A C13A H062 119.1 . .
C14A C13A H062 119.1 . .
C5B C6B C7B 121.6(10) . .
C5B C6B N4B 118.5(10) . .
C7B C6B N4B 120.0(11) . .
O2C N3C O1C 124.7(9) . .
O2C N3C C4C 120.1(9) . .
O1C N3C C4C 115.1(9) . .
C3A N2A C9A 123.5(8) . .
C3A N2A C2A 118.6(7) . .
C9A N2A C2A 115.4(7) . .
O5C C15C C10C 115.4(9) . .
O5C C15C C14C 123.8(10) . .
C10C C15C C14C 120.8(10) . .
C15C C10C C11C 118.6(9) . .
C15C C10C C9C 119.5(9) . .
C11C C10C C9C 121.9(10) . .
C6A C7A C8A 119.9(10) . .
C6A C7A H078 120 . .
C8A C7A H078 120.1 . .
C11A C10A C15A 119.2(9) . .
C11A C10A C9A 120.0(9) . .
C15A C10A C9A 120.8(9) . .
N2A C3A C4A 126.4(9) . .
N2A C3A C8A 119.7(8) . .
C4A C3A C8A 113.9(8) . .
C13A C12A C11A 118.7(10) . .
C13A C12A H075 120.6 . .
C11A C12A H075 120.7 . .
N2A C9A C10A 116.2(7) . .
N2A C9A H03C 108.3 . .
C10A C9A H03C 108.2 . .
N2A C9A H03D 108.3 . .
C10A C9A H03D 108.3 . .
H03C C9A H03D 107.4 . .
C10A C11A C12A 121.8(10) . .
C10A C11A H071 119.1 . .
C12A C11A H071 119.1 . .
C12B C11B C10B 121.9(10) . .
C12B C11B H065 119 . .
C10B C11B H065 119 . .
N2B C3B C8B 120.7(9) . .
N2B C3B C4B 126.1(9) . .
C8B C3B C4B 113.1(8) . .
C13B C12B C11B 120.4(11) . .
C13B C12B H064 119.8 . .
C11B C12B H064 119.8 . .
C13C C14C C15C 119.4(11) . .
C13C C14C H14C 120.3 . .
C15C C14C H14C 120.3 . .
C12C C11C C10C 120.6(11) . .
C12C C11C H11C 119.7 . .
C10C C11C H11C 119.7 . .
C8B C7B C6B 118.5(10) . .
C8B C7B H048 120.7 . .
C6B C7B H048 120.7 . .
N2B C9B C10B 110.6(8) . .
N2B C9B H04E 109.5 . .
C10B C9B H04E 109.5 . .
N2B C9B H04F 109.5 . .
C10B C9B H04F 109.5 . .
H04E C9B H04F 108.1 . .
C5A C6A C7A 121.8(10) . .
C5A C6A N4A 118.4(12) . .
C7A C6A N4A 119.6(12) . .
C11B C10B C15B 117.5(9) . .
C11B C10B C9B 121.9(9) . .
C15B C10B C9B 120.5(9) . .
O3A N4A O4A 124.9(12) . .
O3A N4A C6A 116.7(14) . .
O4A N4A C6A 118.1(13) . .
C14B C13B C12B 120.0(11) . .
C14B C13B H080 120 . .
C12B C13B H080 120 . .
C5A C4A C3A 123.0(9) . .
C5A C4A N3A 112.0(9) . .
C3A C4A N3A 124.2(8) . .
C7B C8B C3B 124.8(10) . .
C7B C8B H054 117.6 . .
C3B C8B H054 117.6 . .
C3B N2B C9B 123.9(8) . .
C3B N2B C2B 120.0(8) . .
C9B N2B C2B 110.8(7) . .
O5B C15B C10B 117.6(9) . .
O5B C15B C14B 123.1(9) . .
C10B C15B C14B 119.3(10) . .
C13B C14B C15B 120.8(10) . .
C13B C14B H066 119.6 . .
C15B C14B H066 119.6 . .
C6A C5A C4A 118.3(10) . .
C6A C5A H5A 120.9 . .
C4A C5A H5A 120.8 . .
C15B O5B C16B 118.3(8) . .
C12C C13C C14C 121.4(10) . .
C12C C13C H13C 119.3 . .
C14C C13C H13C 119.3 . .
C13C C12C C11C 118.9(10) . .
C13C C12C H12C 120.6 . .
C11C C12C H12C 120.5 . .
O1A N3A O2A 124.5(10) . .
O1A N3A C4A 119.0(10) . .
O2A N3A C4A 116.3(9) . .
O5B C16B C17B 108.1(8) . .
O5B C16B H05E 110.1 . .
C17B C16B H05E 110.1 . .
O5B C16B H05F 110.1 . .
C17B C16B H05F 110.1 . .
H05E C16B H05F 108.4 . .
N5B C17B C16B 111.8(9) . .
N5B C17B H07E 109.2 . .
C16B C17B H07E 109.3 . .
N5B C17B H07F 109.3 . .
C16B C17B H07F 109.3 . .
H07E C17B H07F 107.9 . .
N2B C2B C1B 115.7(8) . .
N2B C2B H03E 108.4 . .
C1B C2B H03E 108.4 . .
N2B C2B H03F 108.3 . .
C1B C2B H03F 108.3 . .
H03E C2B H03F 107.4 . .
N1B C1B C2B 111.7(9) . .
N1B C1B H03G 109.3 . .
C2B C1B H03G 109.3 . .
N1B C1B H03H 109.3 . .
C2B C1B H03H 109.3 . .
H03G C1B H03H 107.9 . .
C17B N5B C17B 113.6(6) 2_745 .
C17B N5B C17B 113.5(5) 2_745 3_875
C17B N5B C17B 113.6(5) . 3_875
C1B N1B C1B 119.79(13) . 2_745
C1B N1B C1B 119.84(17) . 3_875
C1B N1B C1B 119.9(2) 2_745 3_875
C2PY C1PY C2PY 119(3) . 3_985
C1PY C2PY C1PY 121(3) . 2_845

loop_
_geom_bond_atom_site_label_1
_geom_bond_atom_site_label_2
_geom_bond_distance
_geom_bond_site_symmetry_2
N1C C1C 1.414(15) 2_755
N1C C1C 1.414(14) 3_775
N1C C1C 1.414(15) .
N5A C17A 1.470(13) 2_855
N5A C17A 1.471(12) .
N5A C17A 1.472(11) 3_885
N1A C1A 1.457(12) .
N1A C1A 1.458(10) 2_855
N1A C1A 1.458(10) 3_885
N5C C17C 1.460(14) 3_775
N5C C17C 1.461(12) .
N5C C17C 1.461(12) 2_755
C1C C2C 1.430(16) .
C1C H1C1 0.97 .
C1C H1C2 0.97 .
C17C C16C 1.483(16) .
C17C H07A 0.97 .
C17C H07B 0.97 .
C17A C16A 1.512(14) .
C17A H03A 0.97 .
C17A H03B 0.97 .
O2B N3B 1.217(12) .
C1A C2A 1.512(12) .
C1A H04A 0.97 .
C1A H04B 0.97 .
O3B N4B 1.222(14) .
C16A O5A 1.433(12) .
C16A H16A 0.97 .
C16A H16B 0.97 .
C2C N2C 1.476(12) .
C2C H06A 0.97 .
C2C H06B 0.97 .
C2A N2A 1.486(14) .
C2A H04C 0.97 .
C2A H04D 0.97 .
C9C N2C 1.474(11) .
C9C C10C 1.505(15) .
C9C H07C 0.97 .
C9C H07D 0.97 .
C16C O5C 1.433(12) .
C16C H05C 0.97 .
C16C H05D 0.97 .
N3B O1B 1.215(12) .
N3B C4B 1.465(14) .
N2C C3C 1.374(11) .
O5C C15C 1.355(13) .
O5A C15A 1.381(11) .
C8C C7C 1.361(13) .
C8C C3C 1.415(12) .
C8C H8C 0.93 .
O4C N4C 1.210(11) .
C7C C6C 1.381(14) .
C7C H7C 0.93 .
C5B C6B 1.356(14) .
C5B C4B 1.391(13) .
C5B H057 0.93 .
C3C C4C 1.416(12) .
N4B O4B 1.211(12) .
N4B C6B 1.469(14) .
N4C O3C 1.214(11) .
N4C C6C 1.463(13) .
C6C C5C 1.374(13) .
C14A C13A 1.394(15) .
C14A C15A 1.404(13) .
C14A H061 0.93 .
C4C C5C 1.380(12) .
C4C N3C 1.475(12) .
C5C H5C 0.93 .
C15A C10A 1.383(13) .
O2C N3C 1.191(10) .
C8A C7A 1.359(13) .
C8A C3A 1.409(13) .
C8A H079 0.93 .
C4B C3B 1.420(15) .
C13A C12A 1.338(15) .
C13A H062 0.93 .
C6B C7B 1.381(15) .
N3C O1C 1.222(11) .
N2A C3A 1.373(12) .
N2A C9A 1.460(11) .
C15C C10C 1.385(13) .
C15C C14C 1.383(14) .
C10C C11C 1.393(15) .
C7A C6A 1.360(16) .
C7A H078 0.93 .
C10A C11A 1.382(13) .
C10A C9A 1.514(13) .
C3A C4A 1.414(15) .
C12A C11A 1.384(15) .
C12A H075 0.93 .
O4A N4A 1.231(15) .
C9A H03C 0.97 .
C9A H03D 0.97 .
C11A H071 0.93 .
C11B C12B 1.360(14) .
C11B C10B 1.375(13) .
C11B H065 0.93 .
C3B N2B 1.355(12) .
C3B C8B 1.418(13) .
C12B C13B 1.352(14) .
C12B H064 0.93 .
C14C C13C 1.376(16) .
C14C H14C 0.93 .
C11C C12C 1.400(15) .
C11C H11C 0.93 .
C7B C8B 1.340(13) .
C7B H048 0.93 .
C9B N2B 1.465(11) .
C9B C10B 1.517(14) .
C9B H04E 0.97 .
C9B H04F 0.97 .
C6A C5A 1.345(15) .
C6A N4A 1.459(15) .
C10B C15B 1.386(14) .
N4A O3A 1.226(15) .
C13B C14B 1.341(14) .
C13B H080 0.93 .
C4A C5A 1.394(13) .
C4A N3A 1.494(12) .
C8B H054 0.93 .
N2B C2B 1.492(14) .
C15B O5B 1.373(11) .
C15B C14B 1.403(13) .
C14B H066 0.93 .
O2A N3A 1.221(9) .
C5A H5A 0.93 .
O5B C16B 1.429(11) .
C13C C12C 1.365(15) .
C13C H13C 0.93 .
C12C H12C 0.93 .
N3A O1A 1.210(12) .
C16B C17B 1.497(13) .
C16B H05E 0.97 .
C16B H05F 0.97 .
C17B N5B 1.476(12) .
C17B H07E 0.97 .
C17B H07F 0.97 .
C2B C1B 1.501(12) .
C2B H03E 0.97 .
C2B H03F 0.97 .
C1B N1B 1.449(13) .
C1B H03G 0.97 .
C1B H03H 0.97 .
N5B C17B 1.475(12) 2_745
N5B C17B 1.477(10) 3_875
N1B C1B 1.450(10) 2_745
N1B C1B 1.451(10) 3_875
C1PY C2PY 1.37(2) .
C1PY C2PY 1.34(2) 3_985
C2PY C1PY 1.34(2) 2_845

loop_
_geom_torsion_atom_site_label_1
_geom_torsion_atom_site_label_2
_geom_torsion_atom_site_label_3
_geom_torsion_atom_site_label_4
_geom_torsion
_geom_torsion_site_symmetry_1
_geom_torsion_site_symmetry_4
C1C N1C C1C C2C 151.9(18) 2_755 .
C1C N1C C1C C2C -95(2) 3_775 .
C17C N5C C17C C16C -176.0(8) 3_775 .
C17C N5C C17C C16C -50.5(17) 2_755 .
C17A N5A C17A C16A -83.3(14) 2_855 .
C17A N5A C17A C16A 157.4(9) 3_885 .
C1A N1A C1A C2A 144.7(9) 2_855 .
C1A N1A C1A C2A -78.2(13) 3_885 .
N5A C17A C16A O5A -89.7(10) . .
N1C C1C C2C N2C -54(2) . .
N1A C1A C2A N2A -174.2(7) . .
N5C C17C C16C O5C -54.0(13) . .
C1C C2C N2C C3C -79.0(13) . .
C1C C2C N2C C9C 97.6(13) . .
C10C C9C N2C C3C -75.0(10) . .
C10C C9C N2C C2C 108.3(9) . .
C17C C16C O5C C15C 166.1(8) . .
C17A C16A O5A C15A 177.0(7) . .
C3C C8C C7C C6C -2.0(13) . .
C2C N2C C3C C8C 159.8(8) . .
C9C N2C C3C C8C -16.8(11) . .
C2C N2C C3C C4C -17.2(12) . .
C9C N2C C3C C4C 166.2(8) . .
C7C C8C C3C N2C -168.4(8) . .
C7C C8C C3C C4C 8.9(12) . .
C8C C7C C6C C5C -4.3(13) . .
C8C C7C C6C N4C 179.8(8) . .
O4C N4C C6C C5C -177.7(10) . .
O3C N4C C6C C5C 5.7(14) . .
O4C N4C C6C C7C -1.7(13) . .
O3C N4C C6C C7C -178.3(10) . .
N2C C3C C4C C5C 166.7(8) . .
C8C C3C C4C C5C -10.4(12) . .
N2C C3C C4C N3C -21.9(13) . .
C8C C3C C4C N3C 161.0(8) . .
C7C C6C C5C C4C 2.8(13) . .
N4C C6C C5C C4C 178.8(8) . .
C3C C4C C5C C6C 4.8(13) . .
N3C C4C C5C C6C -167.2(8) . .
C16A O5A C15A C10A 175.8(8) . .
C16A O5A C15A C14A -2.4(13) . .
C13A C14A C15A O5A -178.2(9) . .
C13A C14A C15A C10A 3.6(13) . .
C6B C5B C4B C3B -1.8(15) . .
C6B C5B C4B N3B 171.1(10) . .
O2B N3B C4B C5B 44.4(13) . .
O1B N3B C4B C5B -132.9(10) . .
O2B N3B C4B C3B -142.8(10) . .
O1B N3B C4B C3B 39.8(15) . .
C15A C14A C13A C12A -2.5(15) . .
C4B C5B C6B C7B -2.9(15) . .
C4B C5B C6B N4B 178.7(9) . .
O4B N4B C6B C5B -167.8(11) . .
O3B N4B C6B C5B 12.3(15) . .
O4B N4B C6B C7B 13.8(15) . .
O3B N4B C6B C7B -166.2(10) . .
C5C C4C N3C O2C -51.1(12) . .
C3C C4C N3C O2C 136.9(10) . .
C5C C4C N3C O1C 125.5(9) . .
C3C C4C N3C O1C -46.5(11) . .
C1A C2A N2A C3A -99.1(10) . .
C1A C2A N2A C9A 98.5(9) . .
C16C O5C C15C C10C -160.8(8) . .
C16C O5C C15C C14C 20.4(12) . .
O5C C15C C10C C11C 176.7(8) . .
C14C C15C C10C C11C -4.5(13) . .
O5C C15C C10C C9C -3.7(12) . .
C14C C15C C10C C9C 175.2(8) . .
N2C C9C C10C C15C 163.7(8) . .
N2C C9C C10C C11C -16.6(13) . .
C3A C8A C7A C6A -2.8(15) . .
O5A C15A C10A C11A 176.9(8) . .
C14A C15A C10A C11A -4.8(13) . .
O5A C15A C10A C9A -2.2(12) . .
C14A C15A C10A C9A 176.1(8) . .
C9A N2A C3A C4A 9.3(14) . .
C2A N2A C3A C4A -151.6(9) . .
C9A N2A C3A C8A -169.1(8) . .
C2A N2A C3A C8A 30.0(12) . .
C7A C8A C3A N2A -178.1(9) . .
C7A C8A C3A C4A 3.3(14) . .
C14A C13A C12A C11A 2.4(17) . .
C3A N2A C9A C10A 144.9(9) . .
C2A N2A C9A C10A -53.6(11) . .
C11A C10A C9A N2A -81.5(11) . .
C15A C10A C9A N2A 97.5(10) . .
C15A C10A C11A C12A 5.0(15) . .
C9A C10A C11A C12A -176.0(9) . .
C13A C12A C11A C10A -3.7(17) . .
C5B C4B C3B N2B -173.6(9) . .
N3B C4B C3B N2B 14.3(16) . .
C5B C4B C3B C8B 6.9(13) . .
N3B C4B C3B C8B -165.2(9) . .
C10B C11B C12B C13B 0.8(15) . .
O5C C15C C14C C13C -177.6(9) . .
C10C C15C C14C C13C 3.7(14) . .
C15C C10C C11C C12C 0.7(13) . .
C9C C10C C11C C12C -179.0(9) . .
C5B C6B C7B C8B 1.6(15) . .
N4B C6B C7B C8B -180.0(9) . .
C8A C7A C6A C5A -0.4(16) . .
C8A C7A C6A N4A 174.7(10) . .
C12B C11B C10B C15B 1.3(14) . .
C12B C11B C10B C9B -179.3(9) . .
N2B C9B C10B C11B 45.5(12) . .
N2B C9B C10B C15B -135.1(9) . .
C5A C6A N4A O3A -10.9(16) . .
C7A C6A N4A O3A 173.8(11) . .
C5A C6A N4A O4A 163.3(12) . .
C7A C6A N4A O4A -12.0(17) . .
C11B C12B C13B C14B -2.4(16) . .
N2A C3A C4A C5A -179.2(8) . .
C8A C3A C4A C5A -0.7(13) . .
N2A C3A C4A N3A 11.5(14) . .
C8A C3A C4A N3A -170.1(9) . .
C6B C7B C8B C3B 4.5(15) . .
N2B C3B C8B C7B 172.1(9) . .
C4B C3B C8B C7B -8.5(14) . .
C8B C3B N2B C9B -153.1(9) . .
C4B C3B N2B C9B 27.5(14) . .
C8B C3B N2B C2B -1.3(13) . .
C4B C3B N2B C2B 179.3(9) . .
C10B C9B N2B C3B -137.3(9) . .
C10B C9B N2B C2B 68.7(10) . .
C11B C10B C15B O5B 179.0(8) . .
C9B C10B C15B O5B -0.5(13) . .
C11B C10B C15B C14B -1.6(13) . .
C9B C10B C15B C14B 178.9(8) . .
C12B C13B C14B C15B 2.0(15) . .
O5B C15B C14B C13B 179.3(9) . .
C10B C15B C14B C13B 0.1(14) . .
C7A C6A C5A C4A 2.9(15) . .
N4A C6A C5A C4A -172.3(9) . .
C3A C4A C5A C6A -2.3(14) . .
N3A C4A C5A C6A 168.2(9) . .
C10B C15B O5B C16B -177.5(8) . .
C14B C15B O5B C16B 3.2(12) . .
C15C C14C C13C C12C 1.1(16) . .
C14C C13C C12C C11C -4.8(16) . .
C10C C11C C12C C13C 3.9(15) . .
C5A C4A N3A O1A 59.7(11) . .
C3A C4A N3A O1A -129.9(10) . .
C5A C4A N3A O2A -115.9(9) . .
C3A C4A N3A O2A 54.5(12) . .
C15B O5B C16B C17B -179.5(8) . .
O5B C16B C17B N5B 79.4(10) . .
C3B N2B C2B C1B 78.8(10) . .
C9B N2B C2B C1B -126.1(9) . .
N2B C2B C1B N1B 167.2(7) . .
C16B C17B N5B C17B 83.8(14) . 2_745
C16B C17B N5B C17B -144.3(10) . 3_875
C2B C1B N1B C1B -108.2(13) . 2_745
C2B C1B N1B C1B 63.9(17) . 3_875
C2PY C1PY C2PY C1PY -2(6) 3_985 2_845
